data_4318591
loop_
_publ_author_name
'R. Vaidhyanathan'
'Srinivasan Natarajan'
'C. N. R. Rao'

_publ_section_title
;
 Open-Framework Cadmium Succinates of Different Dimensionalities
;
_journal_name_full 'Inorganic Chemistry'
_journal_page_first 5226
_journal_page_last 5234
_journal_paper_doi 10.1021/ic020333s
_journal_volume 41
_journal_year 2002
_chemical_formula_sum 'C8 H12 Cd N O8'
_chemical_formula_weight 362.59
_chemical_name_systematic
;
  ?
;
_space_group_IT_number 2
_symmetry_cell_setting triclinic
_symmetry_space_group_name_Hall '-P 1'
_symmetry_space_group_name_H-M 'P -1'
_atom_sites_solution_hydrogens geom
_atom_sites_solution_primary direct
_atom_sites_solution_secondary difmap
_audit_creation_method SHELXL
_cell_angle_alpha 64.820(2)
_cell_angle_beta 84.253(2)
_cell_angle_gamma 74.222(2)
_cell_formula_units_Z 2
_cell_length_a 8.6967(10)
_cell_length_b 8.9678(10)
_cell_length_c 9.2970(10)
_cell_measurement_temperature 293(2)
_cell_volume 631.35(12)
_computing_cell_refinement 'Siemens XSCANS'
_computing_data_collection 'Siemens XSCANS'
_computing_data_reduction 'Siemens SHELXTL'
_computing_molecular_graphics 'Siemens SHELXTL'
_computing_publication_material 'Siemens SHELXTL'
_computing_structure_refinement 'SHELXL-93 (Sheldrick, 1993)'
_computing_structure_solution 'SHELXS-86 (Sheldrick, 1990)'
_diffrn_ambient_temperature 293(2)
_diffrn_measurement_device 'Siemens P4'
_diffrn_measurement_method '\w scans'
_diffrn_radiation_monochromator graphite
_diffrn_radiation_source 'fine-focus sealed tube'
_diffrn_radiation_type MoK\a
_diffrn_radiation_wavelength 0.71073
_diffrn_reflns_av_R_equivalents 0.0385
_diffrn_reflns_av_sigmaI/netI 0.0410
_diffrn_reflns_limit_h_max 9
_diffrn_reflns_limit_h_min -5
_diffrn_reflns_limit_k_max 9
_diffrn_reflns_limit_k_min -9
_diffrn_reflns_limit_l_max 10
_diffrn_reflns_limit_l_min -10
_diffrn_reflns_number 2656
_diffrn_reflns_theta_max 23.28
_diffrn_reflns_theta_min 2.42
_exptl_absorpt_coefficient_mu 1.761
_exptl_absorpt_correction_type none
_exptl_crystal_density_diffrn 1.907
_exptl_crystal_F_000 358
_exptl_crystal_size_max 0.08
_exptl_crystal_size_mid 0.07
_exptl_crystal_size_min 0.03
_refine_diff_density_max 0.618
_refine_diff_density_min -0.622
_refine_diff_density_rms 0.129
_refine_ls_extinction_coef 0.0180(21)
_refine_ls_extinction_expression Fc^*^=kFc[1+0.001xFc^2^\l^3^/sin(2\q)]^-1/4^
_refine_ls_extinction_method SHELXL
_refine_ls_goodness_of_fit_all 1.177
_refine_ls_goodness_of_fit_obs 1.157
_refine_ls_matrix_type full
_refine_ls_number_parameters 188
_refine_ls_number_reflns 1787
_refine_ls_number_restraints 0
_refine_ls_restrained_S_all 1.180
_refine_ls_restrained_S_obs 1.157
_refine_ls_R_factor_all 0.0388
_refine_ls_R_factor_obs 0.0334
_refine_ls_shift/esd_max 0.001
_refine_ls_shift/esd_mean 0.000
_refine_ls_structure_factor_coef Fsqd
_refine_ls_weighting_details 'w=1/[\s^2^(Fo^2^)+(0.0374P)^2^+1.2702P] where P=(Fo^2^+2Fc^2^)/3'
_refine_ls_weighting_scheme calc
_refine_ls_wR_factor_all 0.0870
_refine_ls_wR_factor_obs 0.0813
_reflns_number_observed 1643
_reflns_number_total 1788
_reflns_observed_criterion >2sigma(I)
_cod_data_source_file ic020333s_4.cif
_cod_data_source_block data
_cod_depositor_comments
;
The following automatic conversions were performed:

'_symmetry_cell_setting' value 'Triclinic' changed to 'triclinic'
according to the built-in table from CIF Core dictionary named
'cif_core.dic' version 2.4.1 from 2010-06-29.

Automatic conversion script
Id: cif_fix_values 1646 2011-03-28 12:23:43Z adriana 

The following automatic conversions were performed:

'_refine_ls_weighting_scheme' value 'calc
w=1/[\s^2^(Fo^2^)+(0.0374P)^2^+1.2702P] where P=(Fo^2^+2Fc^2^)/3' was
changed to 'calc'. New tag '_refine_ls_weighting_details' was
created. The value of the new tag was set to
'w=1/[\s^2^(Fo^2^)+(0.0374P)^2^+1.2702P] where P=(Fo^2^+2Fc^2^)/3'.

Automatic conversion script
Id: cif_fix_values 3143 2015-03-26 13:38:13Z robertas 
;
_cod_database_code 4318591

loop_
_symmetry_equiv_pos_as_xyz
'x, y, z'
'-x, -y, -z'

loop_
_atom_site_aniso_label
_atom_site_aniso_U_11
_atom_site_aniso_U_22
_atom_site_aniso_U_33
_atom_site_aniso_U_23
_atom_site_aniso_U_13
_atom_site_aniso_U_12
Cd1 0.0257(3) 0.0267(3) 0.0225(3) 0.0001(2) 0.0017(2) -0.0096(2)
O1 0.016(2) 0.042(2) 0.033(2) 0.005(2) -0.004(2) -0.013(2)
O2 0.034(2) 0.037(2) 0.052(3) -0.018(2) 0.007(2) -0.014(2)
O3 0.053(3) 0.054(3) 0.033(2) -0.009(2) -0.001(2) 0.010(2)
O4 0.037(2) 0.055(3) 0.032(2) -0.017(2) 0.000(2) 0.006(2)
O5 0.029(2) 0.034(2) 0.045(3) -0.005(2) 0.003(2) -0.006(2)
O6 0.023(2) 0.042(2) 0.043(3) 0.009(2) -0.001(2) -0.011(2)
C1 0.026(3) 0.028(3) 0.018(3) -0.004(2) 0.000(2) -0.010(2)
C2 0.036(3) 0.038(3) 0.015(3) -0.002(2) -0.002(2) -0.010(3)
C3 0.036(3) 0.029(3) 0.025(3) -0.007(3) 0.003(2) -0.014(3)
C4 0.022(3) 0.033(3) 0.025(3) -0.006(2) 0.001(2) -0.010(2)
C5 0.041(4) 0.038(3) 0.029(3) -0.014(3) 0.003(3) -0.014(3)
C6 0.042(4) 0.025(3) 0.033(3) -0.007(3) 0.004(3) -0.012(3)
N1 0.023(2) 0.039(3) 0.034(3) 0.000(2) -0.001(2) -0.005(2)
C10 0.032(3) 0.033(3) 0.050(4) -0.012(3) -0.009(3) -0.010(3)
C20 0.040(3) 0.040(3) 0.044(4) -0.016(3) 0.000(3) -0.013(3)
O100 0.052(3) 0.077(4) 0.080(4) -0.039(3) 0.015(3) -0.014(3)
O200 0.058(3) 0.073(4) 0.076(4) -0.034(3) 0.007(3) -0.004(3)

loop_
_atom_site_label
_atom_site_type_symbol
_atom_site_fract_x
_atom_site_fract_y
_atom_site_fract_z
_atom_site_U_iso_or_equiv
_atom_site_thermal_displace_type
_atom_site_occupancy
_atom_site_calc_flag
_atom_site_refinement_flags
_atom_site_disorder_group
Cd1 Cd 0.02264(4) 0.30491(5) 0.18646(4) 0.0281(2) Uani 1 d . .
O1 O 0.1499(4) 0.5007(5) 0.0276(4) 0.0363(10) Uani 1 d . .
O2 O 0.1343(5) 0.0396(5) 0.1862(5) 0.0404(10) Uani 1 d . .
O3 O -0.1415(5) 0.4138(6) 0.3507(5) 0.0549(12) Uani 1 d . .
O4 O 0.0688(5) 0.2096(6) 0.4624(5) 0.0454(11) Uani 1 d . .
O5 O -0.1246(5) 0.1060(5) 0.2068(5) 0.0408(10) Uani 1 d . .
O6 O 0.3405(4) 0.3009(5) 0.1843(5) 0.0446(11) Uani 1 d . .
C1 C 0.2979(6) 0.4401(7) 0.0698(6) 0.0253(11) Uani 1 d . .
C2 C 0.0030(7) 0.0001(7) 0.2063(6) 0.0329(13) Uani 1 d . .
C3 C -0.0559(7) 0.3117(7) 0.4725(6) 0.0304(13) Uani 1 d . .
C4 C 0.4137(6) 0.5423(8) -0.0236(7) 0.0283(12) Uani 1 d . .
H10 H 0.3996(64) 0.5614(70) -0.1250(73) 0.030(15) Uiso 1 d . .
H20 H 0.3829(63) 0.6545(76) -0.0231(64) 0.028(14) Uiso 1 d . .
C5 C 0.0036(8) -0.1792(8) 0.2292(7) 0.0356(13) Uani 1 d . .
H30 H -0.0995(82) -0.1779(77) 0.2413(72) 0.038(17) Uiso 1 d . .
H40 H 0.0499(88) -0.1909(94) 0.1430(96) 0.063(23) Uiso 1 d . .
C6 C -0.1107(7) 0.3166(7) 0.6311(7) 0.0349(13) Uani 1 d . .
H50 H -0.2235(81) 0.3094(81) 0.6503(76) 0.049(18) Uiso 1 d . .
H60 H -0.1094(87) 0.4354(101) 0.6162(89) 0.069(22) Uiso 1 d . .
N1 N -0.4025(5) 0.0637(6) 0.3666(6) 0.0382(12) Uani 1 d . .
H1 H -0.3060(5) 0.0615(6) 0.3211(6) 0.046 Uiso 1 calc R .
H2 H -0.4758(5) 0.1456(6) 0.2942(6) 0.046 Uiso 1 calc R .
C10 C -0.4032(7) 0.1051(8) 0.5041(7) 0.0391(14) Uani 1 d . .
H3 H -0.3838(7) 0.2169(8) 0.4685(7) 0.047 Uiso 1 calc R .
H4 H -0.3181(7) 0.0225(8) 0.5783(7) 0.047 Uiso 1 calc R .
C20 C -0.4382(7) -0.1033(8) 0.4137(8) 0.0415(14) Uani 1 d . .
H5 H -0.3543(7) -0.1933(8) 0.4846(8) 0.050 Uiso 1 calc R .
H6 H -0.4414(7) -0.1243(8) 0.3200(8) 0.050 Uiso 1 calc R .
O100 O 0.4122(6) -0.1187(7) 0.0759(7) 0.0686(15) Uani 1 d . .
O200 O -0.4572(6) 0.5739(7) 0.3419(7) 0.0710(15) Uani 1 d . .

loop_
_atom_type_symbol
_atom_type_description
_atom_type_scat_dispersion_real
_atom_type_scat_dispersion_imag
_atom_type_scat_source
C C 0.0033 0.0016 'International Tables Vol C Tables 4.2.6.8 and 6.1.1.4'
H H 0.0000 0.0000 'International Tables Vol C Tables 4.2.6.8 and 6.1.1.4'
N N 0.0061 0.0033 'International Tables Vol C Tables 4.2.6.8 and 6.1.1.4'
O O 0.0106 0.0060 'International Tables Vol C Tables 4.2.6.8 and 6.1.1.4'
Cd Cd -0.8075 1.2024 'International Tables Vol C Tables 4.2.6.8 and 6.1.1.4'

loop_
_geom_angle_atom_site_label_1
_geom_angle_atom_site_label_2
_geom_angle_atom_site_label_3
_geom_angle
_geom_angle_site_symmetry_1
_geom_angle_site_symmetry_3
_geom_angle_publ_flag
O1 Cd1 O2 112.76(14) . . ?
O1 Cd1 O3 107.9(2) . . ?
O2 Cd1 O3 137.0(2) . . ?
O1 Cd1 O1 72.59(13) . 2_565 ?
O2 Cd1 O1 115.7(2) . 2_565 ?
O3 Cd1 O1 89.04(15) . 2_565 ?
O1 Cd1 O4 114.9(2) . . ?
O2 Cd1 O4 94.34(15) . . ?
O3 Cd1 O4 55.09(14) . . ?
O1 Cd1 O4 144.13(14) 2_565 . ?
O1 Cd1 O5 146.9(2) . . ?
O2 Cd1 O5 54.98(13) . . ?
O3 Cd1 O5 95.9(2) . . ?
O1 Cd1 O5 85.58(13) 2_565 . ?
O4 Cd1 O5 97.4(2) . . ?
O1 Cd1 C3 114.8(2) . . ?
O2 Cd1 C3 116.5(2) . . ?
O3 Cd1 C3 27.8(2) . . ?
O1 Cd1 C3 116.8(2) 2_565 . ?
O4 Cd1 C3 27.3(2) . . ?
O5 Cd1 C3 97.0(2) . . ?
O1 Cd1 C2 134.6(2) . . ?
O2 Cd1 C2 27.6(2) . . ?
O3 Cd1 C2 117.2(2) . . ?
O1 Cd1 C2 102.59(15) 2_565 . ?
O4 Cd1 C2 95.4(2) . . ?
O5 Cd1 C2 27.46(15) . . ?
C3 Cd1 C2 107.5(2) . . ?
C1 O1 Cd1 106.8(3) . . ?
C1 O1 Cd1 142.9(3) . 2_565 ?
Cd1 O1 Cd1 107.41(13) . 2_565 ?
C2 O2 Cd1 94.1(3) . . ?
C3 O3 Cd1 93.0(3) . . ?
C3 O4 Cd1 91.3(3) . . ?
C2 O5 Cd1 90.2(3) . . ?
O6 C1 O1 119.5(5) . . ?
O6 C1 C4 122.3(5) . . ?
O1 C1 C4 118.2(4) . . ?
O5 C2 O2 120.4(5) . . ?
O5 C2 C5 121.0(5) . . ?
O2 C2 C5 118.5(5) . . ?
O5 C2 Cd1 62.3(3) . . ?
O2 C2 Cd1 58.3(3) . . ?
C5 C2 Cd1 174.8(4) . . ?
O4 C3 O3 120.6(5) . . ?
O4 C3 C6 121.3(5) . . ?
O3 C3 C6 118.2(5) . . ?
O4 C3 Cd1 61.4(3) . . ?
O3 C3 Cd1 59.2(3) . . ?
C6 C3 Cd1 176.4(4) . . ?
C4 C4 C1 115.4(6) 2_665 . ?
C4 C4 H10 109.2(36) 2_665 . ?
C1 C4 H10 105.1(36) . . ?
C4 C4 H20 111.0(32) 2_665 . ?
C1 C4 H20 110.5(32) . . ?
H10 C4 H20 104.8(48) . . ?
C6 C5 C2 112.0(5) 2_556 . ?
C6 C5 H30 114.3(40) 2_556 . ?
C2 C5 H30 102.6(40) . . ?
C6 C5 H40 105.2(47) 2_556 . ?
C2 C5 H40 105.7(50) . . ?
H30 C5 H40 116.8(60) . . ?
C3 C6 C5 113.2(5) . 2_556 ?
C3 C6 H50 110.8(38) . . ?
C5 C6 H50 110.4(37) 2_556 . ?
C3 C6 H60 104.0(43) . . ?
C5 C6 H60 111.4(41) 2_556 . ?
H50 C6 H60 106.7(55) . . ?
C10 N1 C20 111.7(5) . . ?
C10 N1 H1 109.3(3) . . ?
C20 N1 H1 109.3(3) . . ?
C10 N1 H2 109.3(3) . . ?
C20 N1 H2 109.3(3) . . ?
H1 N1 H2 107.9 . . ?
N1 C10 C20 110.4(5) . 2_456 ?
N1 C10 H3 109.6(3) . . ?
C20 C10 H3 109.6(3) 2_456 . ?
N1 C10 H4 109.6(3) . . ?
C20 C10 H4 109.6(3) 2_456 . ?
H3 C10 H4 108.1 . . ?
N1 C20 C10 110.3(5) . 2_456 ?
N1 C20 H5 109.6(3) . . ?
C10 C20 H5 109.6(3) 2_456 . ?
N1 C20 H6 109.6(3) . . ?
C10 C20 H6 109.6(3) 2_456 . ?
H5 C20 H6 108.1 . . ?

loop_
_geom_bond_atom_site_label_1
_geom_bond_atom_site_label_2
_geom_bond_distance
_geom_bond_site_symmetry_2
_geom_bond_publ_flag
Cd1 O1 2.239(4) . ?
Cd1 O2 2.313(4) . ?
Cd1 O3 2.323(4) . ?
Cd1 O1 2.339(3) 2_565 ?
Cd1 O4 2.372(4) . ?
Cd1 O5 2.401(4) . ?
Cd1 C3 2.701(5) . ?
Cd1 C2 2.712(6) . ?
O1 C1 1.283(6) . ?
O1 Cd1 2.340(3) 2_565 ?
O2 C2 1.259(7) . ?
O3 C3 1.262(7) . ?
O4 C3 1.239(7) . ?
O5 C2 1.250(7) . ?
O6 C1 1.234(6) . ?
C1 C4 1.503(7) . ?
C2 C5 1.528(9) . ?
C3 C6 1.519(8) . ?
C4 C4 1.500(11) 2_665 ?
C4 H10 0.90(6) . ?
C4 H20 0.97(6) . ?
C5 C6 1.527(9) 2_556 ?
C5 H30 0.89(7) . ?
C5 H40 0.89(8) . ?
C6 C5 1.527(9) 2_556 ?
C6 H50 0.99(7) . ?
C6 H60 1.02(8) . ?
N1 C10 1.474(8) . ?
N1 C20 1.483(8) . ?
N1 H1 0.90 . ?
N1 H2 0.90 . ?
C10 C20 1.510(8) 2_456 ?
C10 H3 0.97 . ?
C10 H4 0.97 . ?
C20 C10 1.510(8) 2_456 ?
C20 H5 0.97 . ?
C20 H6 0.97 . ?
